data_7041616
loop_
_publ_author_name
'Wang, Yu-Ting'
'Gao, Bin-Bin'
'Wang, Fan'
'Liu, Shi-Yuan'
'Yu, Hong'
'Zhang, Wen-Hua'
'Lang, Jian-Ping'

_publ_section_title
;
 Palladium(ii) and palladium(ii)-silver(i) complexes with N-heterocyclic
 carbene and zwitterionic thiolate mixed ligands: synthesis, structural
 characterization and catalytic properties.
;
_journal_issue 6
_journal_name_full 'Dalton transactions (Cambridge, England : 2003)'
_journal_page_first 1832
_journal_page_last 1839
_journal_paper_doi 10.1039/c6dt04599e
_journal_volume 46
_journal_year 2017
_chemical_formula_moiety 'C30 H42 F6 N6 O6 Pd S4'
_chemical_formula_sum 'C30 H42 F6 N6 O6 Pd S4'
_chemical_formula_weight 931.33
_space_group_crystal_system monoclinic
_space_group_IT_number 14
_space_group_name_Hall '-P 2ybc'
_space_group_name_H-M_alt 'P 1 21/c 1'
_symmetry_space_group_name_Hall '-P 2ybc'
_symmetry_space_group_name_H-M 'P 1 21/c 1'
_atom_sites_solution_hydrogens geom
_audit_creation_method SHELXL-2013
_audit_update_record
;
2016-12-29 deposited with the CCDC.
2017-01-04 downloaded from the CCDC.
;
_cell_angle_alpha 90
_cell_angle_beta 108.772(2)
_cell_angle_gamma 90
_cell_formula_units_Z 2
_cell_length_a 16.4841(14)
_cell_length_b 10.5395(9)
_cell_length_c 11.6208(10)
_cell_measurement_reflns_used 9842
_cell_measurement_temperature 193(2)
_cell_measurement_theta_max 27.50
_cell_measurement_theta_min 2.33
_cell_volume 1911.5(3)
_computing_cell_refinement 'Bruker D8 Quest'
_computing_data_collection 'Bruker D8 Quest'
_computing_data_reduction 'Bruker D8 Quest'
_computing_molecular_graphics 'SHELXL-2013 (Sheldrick, 2013)'
_computing_publication_material 'publCIF (Westrip, 2010)'
_computing_structure_refinement 'SHELXL-2013 (Sheldrick, 2013)'
_computing_structure_solution 'SHELXL-2013 (Sheldrick, 2013)'
_diffrn_ambient_temperature 193(2)
_diffrn_measured_fraction_theta_full 0.998
_diffrn_measured_fraction_theta_max 0.997
_diffrn_measurement_device_type 'Bruker D8 Quest'
_diffrn_measurement_method 'phi and omega scans'
_diffrn_radiation_type MoK\a
_diffrn_radiation_wavelength 0.71073
_diffrn_reflns_av_R_equivalents 0.0264
_diffrn_reflns_av_unetI/netI 0.0139
_diffrn_reflns_Laue_measured_fraction_full 0.998
_diffrn_reflns_Laue_measured_fraction_max 0.997
_diffrn_reflns_limit_h_max 21
_diffrn_reflns_limit_h_min -21
_diffrn_reflns_limit_k_max 13
_diffrn_reflns_limit_k_min -13
_diffrn_reflns_limit_l_max 15
_diffrn_reflns_limit_l_min -15
_diffrn_reflns_number 33954
_diffrn_reflns_point_group_measured_fraction_full 0.998
_diffrn_reflns_point_group_measured_fraction_max 0.997
_diffrn_reflns_theta_full 25.242
_diffrn_reflns_theta_max 27.544
_diffrn_reflns_theta_min 2.332
_diffrn_standards_decay_% 0
_diffrn_standards_interval_count 0
_diffrn_standards_interval_time 0
_diffrn_standards_number 0
_exptl_absorpt_coefficient_mu 0.783
_exptl_absorpt_correction_T_max 0.925
_exptl_absorpt_correction_T_min 0.855
_exptl_absorpt_correction_type multi-scan
_exptl_absorpt_process_details 'SADABS, Sheldrick, 2008'
_exptl_crystal_colour yellow
_exptl_crystal_density_diffrn 1.618
_exptl_crystal_description block
_exptl_crystal_F_000 952
_exptl_crystal_size_max 0.200
_exptl_crystal_size_mid 0.200
_exptl_crystal_size_min 0.100
_refine_diff_density_max 0.368
_refine_diff_density_min -0.488
_refine_diff_density_rms 0.055
_refine_ls_extinction_method none
_refine_ls_goodness_of_fit_ref 1.075
_refine_ls_hydrogen_treatment constr
_refine_ls_matrix_type full
_refine_ls_number_parameters 246
_refine_ls_number_reflns 4395
_refine_ls_number_restraints 0
_refine_ls_restrained_S_all 1.075
_refine_ls_R_factor_all 0.0235
_refine_ls_R_factor_gt 0.0206
_refine_ls_shift/su_max 0.002
_refine_ls_shift/su_mean 0.000
_refine_ls_structure_factor_coef Fsqd
_refine_ls_weighting_details
;
 w=1/[\s^2^(Fo^2^)+(0.0226P)^2^+1.3203P]
 where P=(Fo^2^+2Fc^2^)/3
;
_refine_ls_weighting_scheme calc
_refine_ls_wR_factor_gt 0.0524
_refine_ls_wR_factor_ref 0.0538
_reflns_Friedel_coverage 0.000
_reflns_number_gt 4051
_reflns_number_total 4395
_reflns_threshold_expression 'I > 2\s(I)'
_cod_data_source_file c6dt04599e2.cif
_cod_data_source_block 2
_cod_depositor_comments 'Adding full bibliography for 7041612--7041617.cif.'
_cod_database_code 7041616
_publcif_datablock.id {23a3bb45-7e1b-4ee6-907e-d843b5454ada}

_shelx_space_group_comment
;
The symmetry employed for this shelxl refinement is uniquely defined
by the following loop, which should always be used as a source of
symmetry information in preference to the above space-group names.
They are only intended as comments.
;
_shelx_estimated_absorpt_t_min 0.859
_shelx_estimated_absorpt_t_max 0.926
_shelxl_version_number 2013-2

loop_
_space_group_symop_operation_xyz
'x, y, z'
'-x, y+1/2, -z+1/2'
'-x, -y, -z'
'x, -y-1/2, z-1/2'

loop_
_atom_site_label
_atom_site_type_symbol
_atom_site_fract_x
_atom_site_fract_y
_atom_site_fract_z
_atom_site_U_iso_or_equiv
_atom_site_adp_type
_atom_site_occupancy
_atom_site_site_symmetry_order
_atom_site_calc_flag
_atom_site_refinement_flags_posn
_atom_site_refinement_flags_adp
_atom_site_refinement_flags_occupancy
Pd1 Pd 0.0000 1.0000 0.5000 0.01449(5) Uani 1 2 d S . P
S1 S 0.07269(2) 1.19262(4) 0.52724(4) 0.02421(9) Uani 1 1 d . . .
S2 S 0.39348(2) 0.69112(3) 0.30503(3) 0.01874(8) Uani 1 1 d . . .
F1 F 0.36732(8) 0.72730(11) 0.51173(10) 0.0423(3) Uani 1 1 d . . .
F2 F 0.41781(7) 0.54305(11) 0.49536(10) 0.0398(3) Uani 1 1 d . . .
F3 F 0.28578(7) 0.58528(12) 0.39981(11) 0.0438(3) Uani 1 1 d . . .
O1 O 0.48033(7) 0.73418(13) 0.36061(11) 0.0327(3) Uani 1 1 d . . .
O2 O 0.38432(9) 0.58200(11) 0.22801(11) 0.0330(3) Uani 1 1 d . . .
O3 O 0.33181(8) 0.79062(11) 0.25862(11) 0.0291(3) Uani 1 1 d . . .
N1 N -0.12335(8) 1.13966(12) 0.60333(11) 0.0183(2) Uani 1 1 d . . .
N2 N -0.03974(8) 1.01764(12) 0.73595(12) 0.0208(3) Uani 1 1 d . . .
N3 N 0.36459(8) 1.16096(11) 0.31699(11) 0.0182(2) Uani 1 1 d . . .
C1 C -0.05652(9) 1.05969(13) 0.62096(13) 0.0165(3) Uani 1 1 d . . .
C2 C -0.09693(11) 1.06885(16) 0.78791(15) 0.0269(3) Uani 1 1 d . . .
H2 H -0.0985 1.0529 0.8676 0.032 Uiso 1 1 calc R U .
C3 C -0.14953(10) 1.14494(16) 0.70510(15) 0.0248(3) Uani 1 1 d . . .
H3 H -0.1958 1.1932 0.7142 0.030 Uiso 1 1 calc R U .
C4 C 0.02700(11) 0.92664(18) 0.79523(16) 0.0308(4) Uani 1 1 d . . .
H4A H 0.0399 0.8743 0.7336 0.046 Uiso 1 1 calc R U .
H4B H 0.0073 0.8722 0.8493 0.046 Uiso 1 1 calc R U .
H4C H 0.0788 0.9721 0.8428 0.046 Uiso 1 1 calc R U .
C5 C -0.16534(10) 1.20638(16) 0.48988(15) 0.0257(3) Uani 1 1 d . . .
H5A H -0.1334 1.1921 0.4331 0.039 Uiso 1 1 calc R U .
H5B H -0.1669 1.2975 0.5060 0.039 Uiso 1 1 calc R U .
H5C H -0.2240 1.1745 0.4542 0.039 Uiso 1 1 calc R U .
C6 C 0.15821(9) 1.17981(14) 0.46700(14) 0.0200(3) Uani 1 1 d . . .
C7 C 0.22870(9) 1.10184(14) 0.51932(13) 0.0199(3) Uani 1 1 d . . .
H7 H 0.2304 1.0526 0.5886 0.024 Uiso 1 1 calc R U .
C8 C 0.29673(9) 1.09388(14) 0.47317(13) 0.0188(3) Uani 1 1 d . . .
H8 H 0.3440 1.0397 0.5101 0.023 Uiso 1 1 calc R U .
C9 C 0.29434(9) 1.16595(13) 0.37295(13) 0.0179(3) Uani 1 1 d . . .
C10 C 0.22523(10) 1.24459(15) 0.31919(15) 0.0247(3) Uani 1 1 d . . .
H10 H 0.2239 1.2941 0.2503 0.030 Uiso 1 1 calc R U .
C11 C 0.15790(10) 1.25102(16) 0.36604(15) 0.0252(3) Uani 1 1 d . . .
H11 H 0.1107 1.3051 0.3285 0.030 Uiso 1 1 calc R U .
C12 C 0.43698(10) 1.07614(15) 0.38517(15) 0.0238(3) Uani 1 1 d . . .
H12A H 0.4156 0.9894 0.3857 0.036 Uiso 1 1 calc R U .
H12B H 0.4615 1.1066 0.4689 0.036 Uiso 1 1 calc R U .
H12C H 0.4812 1.0769 0.3455 0.036 Uiso 1 1 calc R U .
C13 C 0.33029(11) 1.11159(16) 0.18884(14) 0.0259(3) Uani 1 1 d . . .
H13A H 0.3101 1.0243 0.1899 0.039 Uiso 1 1 calc R U .
H13B H 0.3759 1.1132 0.1517 0.039 Uiso 1 1 calc R U .
H13C H 0.2826 1.1652 0.1416 0.039 Uiso 1 1 calc R U .
C14 C 0.40083(10) 1.29250(14) 0.31677(16) 0.0245(3) Uani 1 1 d . . .
H14A H 0.4459 1.2899 0.2787 0.037 Uiso 1 1 calc R U .
H14B H 0.4250 1.3229 0.4006 0.037 Uiso 1 1 calc R U .
H14C H 0.3551 1.3500 0.2709 0.037 Uiso 1 1 calc R U .
C15 C 0.36506(10) 0.63316(16) 0.43469(15) 0.0257(3) Uani 1 1 d . . .

loop_
_atom_site_aniso_label
_atom_site_aniso_U_11
_atom_site_aniso_U_22
_atom_site_aniso_U_33
_atom_site_aniso_U_23
_atom_site_aniso_U_13
_atom_site_aniso_U_12
Pd1 0.01184(7) 0.01797(8) 0.01633(8) -0.00048(6) 0.00825(5) 0.00108(5)
S1 0.02284(18) 0.02366(19) 0.0327(2) -0.00853(16) 0.01804(16) -0.00484(15)
S2 0.02095(17) 0.01720(16) 0.02157(17) -0.00136(13) 0.01169(14) 0.00036(13)
F1 0.0594(7) 0.0447(6) 0.0338(6) -0.0073(5) 0.0301(5) 0.0066(6)
F2 0.0458(6) 0.0407(6) 0.0383(6) 0.0174(5) 0.0210(5) 0.0150(5)
F3 0.0308(6) 0.0502(7) 0.0576(7) 0.0097(6) 0.0244(5) -0.0089(5)
O1 0.0227(6) 0.0435(7) 0.0356(7) -0.0015(6) 0.0146(5) -0.0069(5)
O2 0.0526(8) 0.0222(6) 0.0293(6) -0.0067(5) 0.0206(6) -0.0007(5)
O3 0.0317(6) 0.0243(6) 0.0343(6) 0.0062(5) 0.0149(5) 0.0077(5)
N1 0.0164(6) 0.0200(6) 0.0212(6) -0.0031(5) 0.0096(5) 0.0005(5)
N2 0.0209(6) 0.0253(7) 0.0187(6) -0.0004(5) 0.0099(5) 0.0014(5)
N3 0.0172(6) 0.0162(6) 0.0242(6) 0.0013(5) 0.0109(5) 0.0003(5)
C1 0.0139(6) 0.0171(7) 0.0203(7) -0.0017(5) 0.0079(5) -0.0017(5)
C2 0.0308(8) 0.0340(9) 0.0227(8) -0.0040(7) 0.0181(7) -0.0011(7)
C3 0.0236(7) 0.0282(8) 0.0290(8) -0.0070(7) 0.0175(6) 0.0005(6)
C4 0.0305(9) 0.0363(9) 0.0259(8) 0.0092(7) 0.0094(7) 0.0092(7)
C5 0.0236(8) 0.0270(8) 0.0269(8) 0.0034(6) 0.0089(6) 0.0076(6)
C6 0.0175(7) 0.0202(7) 0.0248(7) -0.0059(6) 0.0102(6) -0.0052(5)
C7 0.0233(7) 0.0186(7) 0.0196(7) -0.0009(6) 0.0094(6) -0.0038(6)
C8 0.0186(7) 0.0163(7) 0.0216(7) -0.0003(5) 0.0064(6) 0.0002(5)
C9 0.0158(6) 0.0175(6) 0.0231(7) -0.0005(5) 0.0100(6) -0.0014(5)
C10 0.0224(7) 0.0266(8) 0.0280(8) 0.0095(6) 0.0120(6) 0.0039(6)
C11 0.0183(7) 0.0282(8) 0.0310(8) 0.0055(7) 0.0104(6) 0.0046(6)
C12 0.0184(7) 0.0227(7) 0.0322(8) 0.0023(6) 0.0108(6) 0.0048(6)
C13 0.0309(8) 0.0248(8) 0.0240(8) -0.0021(6) 0.0116(7) 0.0002(6)
C14 0.0251(8) 0.0165(7) 0.0381(9) -0.0007(6) 0.0188(7) -0.0044(6)
C15 0.0260(8) 0.0265(8) 0.0300(8) 0.0023(7) 0.0164(7) 0.0034(6)

loop_
_atom_type_symbol
_atom_type_description
_atom_type_scat_dispersion_real
_atom_type_scat_dispersion_imag
_atom_type_scat_source
C C 0.0033 0.0016 'International Tables Vol C Tables 4.2.6.8 and 6.1.1.4'
H H 0.0000 0.0000 'International Tables Vol C Tables 4.2.6.8 and 6.1.1.4'
N N 0.0061 0.0033 'International Tables Vol C Tables 4.2.6.8 and 6.1.1.4'
O O 0.0106 0.0060 'International Tables Vol C Tables 4.2.6.8 and 6.1.1.4'
F F 0.0171 0.0103 'International Tables Vol C Tables 4.2.6.8 and 6.1.1.4'
S S 0.1246 0.1234 'International Tables Vol C Tables 4.2.6.8 and 6.1.1.4'
Pd Pd -0.9988 1.0072 'International Tables Vol C Tables 4.2.6.8 and 6.1.1.4'

loop_
_geom_angle_atom_site_label_1
_geom_angle_atom_site_label_2
_geom_angle_atom_site_label_3
_geom_angle
_geom_angle_site_symmetry_1
_geom_angle_site_symmetry_3
C1 Pd1 C1 180.00(9) 3_576 .
C1 Pd1 S1 91.93(4) 3_576 .
C1 Pd1 S1 88.07(4) . .
C1 Pd1 S1 88.07(4) 3_576 3_576
C1 Pd1 S1 91.93(4) . 3_576
S1 Pd1 S1 180.00(2) . 3_576
C6 S1 Pd1 108.70(5) . .
O2 S2 O3 115.49(8) . .
O2 S2 O1 114.95(8) . .
O3 S2 O1 114.74(8) . .
O2 S2 C15 104.10(8) . .
O3 S2 C15 102.45(7) . .
O1 S2 C15 102.57(8) . .
C1 N1 C3 111.04(13) . .
C1 N1 C5 124.45(12) . .
C3 N1 C5 124.44(13) . .
C1 N2 C2 110.67(13) . .
C1 N2 C4 124.63(13) . .
C2 N2 C4 124.65(14) . .
C12 N3 C9 112.73(11) . .
C12 N3 C13 107.38(12) . .
C9 N3 C13 110.15(11) . .
C12 N3 C14 107.49(12) . .
C9 N3 C14 109.24(11) . .
C13 N3 C14 109.78(12) . .
N1 C1 N2 104.64(12) . .
N1 C1 Pd1 128.72(11) . .
N2 C1 Pd1 126.38(11) . .
C3 C2 N2 107.19(14) . .
C3 C2 H2 126.4 . .
N2 C2 H2 126.4 . .
C2 C3 N1 106.43(13) . .
C2 C3 H3 126.8 . .
N1 C3 H3 126.8 . .
N2 C4 H4A 109.5 . .
N2 C4 H4B 109.5 . .
H4A C4 H4B 109.5 . .
N2 C4 H4C 109.5 . .
H4A C4 H4C 109.5 . .
H4B C4 H4C 109.5 . .
N1 C5 H5A 109.5 . .
N1 C5 H5B 109.5 . .
H5A C5 H5B 109.5 . .
N1 C5 H5C 109.5 . .
H5A C5 H5C 109.5 . .
H5B C5 H5C 109.5 . .
C11 C6 C7 117.54(13) . .
C11 C6 S1 120.35(12) . .
C7 C6 S1 122.08(12) . .
C8 C7 C6 121.96(14) . .
C8 C7 H7 119.0 . .
C6 C7 H7 119.0 . .
C9 C8 C7 118.94(14) . .
C9 C8 H8 120.5 . .
C7 C8 H8 120.5 . .
C8 C9 C10 120.40(13) . .
C8 C9 N3 122.00(13) . .
C10 C9 N3 117.59(13) . .
C9 C10 C11 119.90(14) . .
C9 C10 H10 120.0 . .
C11 C10 H10 120.0 . .
C10 C11 C6 121.25(14) . .
C10 C11 H11 119.4 . .
C6 C11 H11 119.4 . .
N3 C12 H12A 109.5 . .
N3 C12 H12B 109.5 . .
H12A C12 H12B 109.5 . .
N3 C12 H12C 109.5 . .
H12A C12 H12C 109.5 . .
H12B C12 H12C 109.5 . .
N3 C13 H13A 109.5 . .
N3 C13 H13B 109.5 . .
H13A C13 H13B 109.5 . .
N3 C13 H13C 109.5 . .
H13A C13 H13C 109.5 . .
H13B C13 H13C 109.5 . .
N3 C14 H14A 109.5 . .
N3 C14 H14B 109.5 . .
H14A C14 H14B 109.5 . .
N3 C14 H14C 109.5 . .
H14A C14 H14C 109.5 . .
H14B C14 H14C 109.5 . .
F2 C15 F1 107.75(14) . .
F2 C15 F3 107.49(14) . .
F1 C15 F3 107.40(13) . .
F2 C15 S2 112.37(11) . .
F1 C15 S2 110.36(11) . .
F3 C15 S2 111.25(12) . .

loop_
_geom_bond_atom_site_label_1
_geom_bond_atom_site_label_2
_geom_bond_distance
_geom_bond_site_symmetry_2
Pd1 C1 2.0205(14) 3_576
Pd1 C1 2.0206(14) .
Pd1 S1 2.3266(4) .
Pd1 S1 2.3267(4) 3_576
S1 C6 1.7694(15) .
S2 O2 1.4351(12) .
S2 O3 1.4392(12) .
S2 O1 1.4413(12) .
S2 C15 1.8214(16) .
F1 C15 1.3289(19) .
F2 C15 1.3268(19) .
F3 C15 1.3363(19) .
N1 C1 1.3493(18) .
N1 C3 1.3844(19) .
N1 C5 1.458(2) .
N2 C1 1.3493(19) .
N2 C2 1.3824(19) .
N2 C4 1.455(2) .
N3 C12 1.4975(19) .
N3 C9 1.5004(18) .
N3 C13 1.505(2) .
N3 C14 1.5100(18) .
C2 C3 1.336(2) .
C2 H2 0.9500 .
C3 H3 0.9500 .
C4 H4A 0.9800 .
C4 H4B 0.9800 .
C4 H4C 0.9800 .
C5 H5A 0.9800 .
C5 H5B 0.9800 .
C5 H5C 0.9800 .
C6 C11 1.391(2) .
C6 C7 1.393(2) .
C7 C8 1.393(2) .
C7 H7 0.9500 .
C8 C9 1.380(2) .
C8 H8 0.9500 .
C9 C10 1.385(2) .
C10 C11 1.386(2) .
C10 H10 0.9500 .
C11 H11 0.9500 .
C12 H12A 0.9800 .
C12 H12B 0.9800 .
C12 H12C 0.9800 .
C13 H13A 0.9800 .
C13 H13B 0.9800 .
C13 H13C 0.9800 .
C14 H14A 0.9800 .
C14 H14B 0.9800 .
C14 H14C 0.9800 .
